data_7244199
loop_
_publ_author_name
'Wan, Min'
'Wang, Yan-Ning'
'Liu, Jing-Yuan'
'Tong, Liang'
'Ye, Si-Yu'
'Li, Jun-Yi'
'Chen, Li-Zhuang'

_publ_section_title
;
 High temperature molecular-based phase transition compounds with tunable
 and switchable dielectric properties
;
_journal_issue 4
_journal_name_full CrystEngComm
_journal_page_first 782
_journal_page_last 787
_journal_paper_doi 10.1039/D1CE01488A
_journal_volume 24
_journal_year 2022
_chemical_formula_moiety '2(O4 Re), C8 H17 Cl N2'
_chemical_formula_sum 'C8 H17 Cl N2 O8 Re2'
_chemical_formula_weight 677.09
_space_group_crystal_system triclinic
_space_group_IT_number 2
_space_group_name_Hall '-P 1'
_space_group_name_H-M_alt 'P -1'
_atom_sites_solution_hydrogens geom
_atom_sites_solution_primary iterative
_atom_sites_solution_secondary difmap
_audit_creation_date 2021-08-29
_audit_creation_method
;
Olex2 1.2
(compiled 2018.05.29 svn.r3508 for OlexSys, GUI svn.r5506)
;
_audit_update_record
;
2021-08-29 deposited with the CCDC.	2021-12-28 downloaded from the CCDC.
;
_cell_angle_alpha 91.289(2)
_cell_angle_beta 94.366(2)
_cell_angle_gamma 96.252(2)
_cell_formula_units_Z 4
_cell_length_a 8.8362(5)
_cell_length_b 12.7362(5)
_cell_length_c 13.7512(5)
_cell_measurement_reflns_used 5138
_cell_measurement_temperature 296(2)
_cell_measurement_theta_max 27.488
_cell_measurement_theta_min 2.973
_cell_volume 1533.15(12)
_computing_cell_refinement 'SAINT V8.18C (?, 2016)'
_computing_data_reduction 'SAINT V8.18C (?, 2016)'
_computing_molecular_graphics 'Olex2 (Dolomanov et al., 2009)'
_computing_publication_material 'Olex2 (Dolomanov et al., 2009)'
_computing_structure_refinement 'XL (Sheldrick, 2008)'
_computing_structure_solution 'olex2.solve (Bourhis et al., 2015)'
_diffrn_ambient_temperature 296.15
_diffrn_measured_fraction_theta_full 0.986
_diffrn_measured_fraction_theta_max 0.986
_diffrn_measurement_device_type 'CCD area detector'
_diffrn_measurement_method 'phi and omega scans'
_diffrn_radiation_monochromator graphite
_diffrn_radiation_type MoK\a
_diffrn_radiation_wavelength 0.71073
_diffrn_reflns_av_R_equivalents 0.0428
_diffrn_reflns_av_unetI/netI 0.0695
_diffrn_reflns_limit_h_max 11
_diffrn_reflns_limit_h_min -7
_diffrn_reflns_limit_k_max 15
_diffrn_reflns_limit_k_min -16
_diffrn_reflns_limit_l_max 17
_diffrn_reflns_limit_l_min -17
_diffrn_reflns_number 13422
_diffrn_reflns_theta_full 27.53
_diffrn_reflns_theta_max 27.53
_diffrn_reflns_theta_min 2.33
_diffrn_source 'fine-focus sealed tube'
_exptl_absorpt_coefficient_mu 15.988
_exptl_absorpt_correction_T_max 0.2722
_exptl_absorpt_correction_T_min 0.2304
_exptl_absorpt_correction_type multi-scan
_exptl_crystal_colour 'clear light white'
_exptl_crystal_colour_lustre clear
_exptl_crystal_colour_modifier light
_exptl_crystal_colour_primary white
_exptl_crystal_density_diffrn 2.933
_exptl_crystal_density_method 'not measured'
_exptl_crystal_description block
_exptl_crystal_F_000 1240
_exptl_crystal_size_max 0.13
_exptl_crystal_size_mid 0.12
_exptl_crystal_size_min 0.11
_refine_diff_density_max 4.018
_refine_diff_density_min -2.922
_refine_diff_density_rms 0.434
_refine_ls_extinction_method none
_refine_ls_goodness_of_fit_ref 1.133
_refine_ls_hydrogen_treatment constr
_refine_ls_matrix_type full
_refine_ls_number_parameters 379
_refine_ls_number_reflns 6962
_refine_ls_number_restraints 1
_refine_ls_restrained_S_all 1.133
_refine_ls_R_factor_all 0.0702
_refine_ls_R_factor_gt 0.0593
_refine_ls_shift/su_max 0.001
_refine_ls_shift/su_mean 0.000
_refine_ls_structure_factor_coef Fsqd
_refine_ls_weighting_details 'calc w=1/[\s^2^(Fo^2^)+(0.0317P)^2^+96.1882P] where P=(Fo^2^+2Fc^2^)/3'
_refine_ls_weighting_scheme calc
_refine_ls_wR_factor_gt 0.1601
_refine_ls_wR_factor_ref 0.1649
_reflns_number_gt 5786
_reflns_number_total 6962
_reflns_threshold_expression >2sigma(I)
_cod_data_source_file d1ce01488a2.cif
_cod_data_source_block ClEtdabcoReO4
_cod_depositor_comments 'Adding full bibliography for 7244198--7244201.cif.'
_cod_database_code 7244199
_olex2_refinement_description
;
1. Fixed Uiso
 At 1.2 times of:
  All C(H,H) groups, All N(H) groups
2. Restrained distances
 C36-C1
 1.54 with sigma of 0.02
3.a Ternary CH refined with riding coordinates:
 N3(H3), N1(H1)
3.b Secondary CH2 refined with riding coordinates:
 C12(H12A,H12B), C16(H16A,H16B), C17(H17A,H17B), C25(H25A,H25B), C26(H26A,
 H26B), C27(H27A,H27B), C28(H28A,H28B), C29(H29A,H29B), C31(H31A,H31B),
 C34(H34A,H34B), C35(H35A,H35B), C36(H36A,H36B), C37(H37A,H37B), C38(H38A,H38B),
  C39(H39A,H39B), C1(H1A,H1B)
;
_olex2_submission_special_instructions 'No special instructions were received'

loop_
_space_group_symop_id
_space_group_symop_operation_xyz
1 'x, y, z'
2 '-x, -y, -z'

loop_
_atom_site_label
_atom_site_type_symbol
_atom_site_fract_x
_atom_site_fract_y
_atom_site_fract_z
_atom_site_U_iso_or_equiv
_atom_site_adp_type
_atom_site_occupancy
_atom_site_calc_flag
_atom_site_disorder_assembly
_atom_site_disorder_group
_atom_site_refinement_flags_posn
Re1 Re 0.46053(8) 0.17903(6) 0.47333(5) 0.02501(17) Uani 1 d . . .
Re2 Re 0.03796(8) 0.33607(6) 0.50435(5) 0.02625(18) Uani 1 d . . .
Re3 Re 0.49206(8) 0.20250(6) 0.04716(5) 0.02480(17) Uani 1 d . . .
Re4 Re 0.03062(8) 0.67892(6) 0.98854(5) 0.02346(17) Uani 1 d . . .
Cl2 Cl -0.3481(6) 1.0957(5) 0.7476(4) 0.0442(12) Uani 1 d . . .
Cl7 Cl 0.8574(7) 0.7026(4) 0.2256(5) 0.0522(15) Uani 1 d . . .
N4 N 0.5197(16) 0.5277(11) 0.2234(9) 0.020(3) Uani 1 d . . .
N3 N 0.2792(16) 0.5236(12) 0.3117(10) 0.024(3) Uani 1 d . . .
H3 H 0.1936 0.5221 0.3447 0.029 Uiso 1 calc . . R
O7 O -0.1328(16) 0.5942(12) 0.9953(11) 0.045(4) Uani 1 d . . .
N2 N -0.0110(15) 0.9654(10) 0.7748(9) 0.018(3) Uani 1 d . . .
O11 O 0.5636(16) 0.2985(11) 0.4649(11) 0.042(4) Uani 1 d . . .
O6 O 0.1077(17) 0.6510(11) 0.8818(10) 0.039(3) Uani 1 d . . .
O9 O 0.4240(16) 0.1547(10) 0.5930(9) 0.035(3) Uani 1 d . . .
N1 N 0.2368(17) 0.9694(13) 0.6929(11) 0.029(3) Uani 1 d . . .
H1 H 0.3252 0.9707 0.6628 0.035 Uiso 1 calc . . R
C12 C 0.115(2) 1.0134(15) 0.6248(13) 0.028(4) Uani 1 d . . .
H12A H 0.1549 1.0814 0.6013 0.033 Uiso 1 calc . . R
H12B H 0.0862 0.9656 0.5690 0.033 Uiso 1 calc . . R
O14 O -0.016(2) 0.2036(12) 0.5227(12) 0.054(4) Uani 1 d . . .
O16 O 0.024(2) 0.3583(12) 0.3813(10) 0.047(4) Uani 1 d . . .
O15 O 0.2255(17) 0.3684(13) 0.5505(11) 0.048(4) Uani 1 d . . .
C16 C 0.401(2) 0.4740(17) 0.3715(13) 0.031(4) Uani 1 d . . .
H16A H 0.3576 0.4075 0.3963 0.037 Uiso 1 calc . . R
H16B H 0.4403 0.5204 0.4266 0.037 Uiso 1 calc . . R
C17 C -0.0227(18) 1.0255(15) 0.6820(11) 0.023(3) Uani 1 d . . .
H17A H -0.0276 1.0996 0.6974 0.027 Uiso 1 calc . . R
H17B H -0.1153 0.9987 0.6428 0.027 Uiso 1 calc . . R
O5 O 0.1558(18) 0.6635(12) 1.0875(11) 0.045(4) Uani 1 d . . .
O13 O -0.0796(18) 0.4104(12) 0.5644(12) 0.049(4) Uani 1 d . . .
O10 O 0.5714(19) 0.0859(12) 0.4341(12) 0.050(4) Uani 1 d . . .
O4 O 0.507(2) 0.3195(13) -0.0145(13) 0.055(5) Uani 1 d . . .
O12 O 0.2934(18) 0.1737(17) 0.4002(12) 0.064(5) Uani 1 d . . .
C25 C -0.161(2) 0.9561(15) 0.8231(14) 0.031(4) Uani 1 d . . .
H25A H -0.2359 0.9109 0.7814 0.037 Uiso 1 calc . . R
H25B H -0.1458 0.9203 0.8840 0.037 Uiso 1 calc . . R
C26 C 0.1216(17) 1.0167(14) 0.8427(12) 0.022(3) Uani 1 d . . .
H26A H 0.1407 0.9715 0.8971 0.027 Uiso 1 calc . . R
H26B H 0.0970 1.0838 0.8685 0.027 Uiso 1 calc . . R
C27 C 0.265(2) 1.0343(14) 0.7850(13) 0.029(4) Uani 1 d . . .
H27A H 0.2850 1.1085 0.7704 0.035 Uiso 1 calc . . R
H27B H 0.3527 1.0137 0.8234 0.035 Uiso 1 calc . . R
C28 C 0.242(2) 0.4649(14) 0.2152(14) 0.029(4) Uani 1 d . . .
H28A H 0.1517 0.4879 0.1816 0.035 Uiso 1 calc . . R
H28B H 0.2238 0.3895 0.2249 0.035 Uiso 1 calc . . R
C29 C 0.3793(19) 0.4893(14) 0.1562(12) 0.023(3) Uani 1 d . . .
H29A H 0.3589 0.5432 0.1098 0.028 Uiso 1 calc . . R
H29B H 0.3975 0.4262 0.1200 0.028 Uiso 1 calc . . R
O3 O 0.350(2) 0.1145(15) -0.0103(14) 0.064(5) Uani 1 d . . .
C31 C 0.499(2) 0.6378(14) 0.2595(13) 0.029(4) Uani 1 d . . .
H31A H 0.5111 0.6874 0.2074 0.035 Uiso 1 calc . . R
H31B H 0.5738 0.6603 0.3130 0.035 Uiso 1 calc . . R
O1 O 0.450(2) 0.2286(14) 0.1649(12) 0.059(5) Uani 1 d . . .
O2 O 0.6604(19) 0.1474(12) 0.0512(12) 0.049(4) Uani 1 d . . .
C34 C 0.529(2) 0.4550(15) 0.3071(12) 0.030(4) Uani 1 d . . .
H34A H 0.6273 0.4695 0.3442 0.036 Uiso 1 calc . . R
H34B H 0.5175 0.3821 0.2833 0.036 Uiso 1 calc . . R
C35 C 0.3362(19) 0.6341(14) 0.2938(14) 0.028(4) Uani 1 d . . .
H35A H 0.3379 0.6769 0.3533 0.034 Uiso 1 calc . . R
H35B H 0.2691 0.6625 0.2443 0.034 Uiso 1 calc . . R
C36 C 0.0221(19) 0.8544(14) 0.7476(13) 0.030(4) Uani 1 d . . D
H36A H -0.0528 0.8237 0.6968 0.036 Uiso 1 calc . . R
H36B H 0.0161 0.8102 0.8040 0.036 Uiso 1 calc . . R
C37 C 0.814(2) 0.5631(14) 0.2172(14) 0.032(4) Uani 1 d . . .
H37A H 0.8927 0.5332 0.1837 0.038 Uiso 1 calc . . R
H37B H 0.8160 0.5360 0.2826 0.038 Uiso 1 calc . . R
C38 C 0.660(2) 0.5263(15) 0.1642(13) 0.030(4) Uani 1 d . . .
H38A H 0.6632 0.4546 0.1396 0.036 Uiso 1 calc . . R
H38B H 0.6465 0.5702 0.1082 0.036 Uiso 1 calc . . R
C39 C -0.227(2) 1.0554(19) 0.8443(13) 0.038(5) Uani 1 d . . .
H39A H -0.1446 1.1112 0.8599 0.045 Uiso 1 calc . . R
H39B H -0.2846 1.0461 0.9014 0.045 Uiso 1 calc . . R
O8 O -0.0150(17) 0.8067(11) 0.9891(10) 0.039(3) Uani 1 d . . .
C1 C 0.1811(19) 0.8602(14) 0.7119(14) 0.029(4) Uani 1 d . . D
H1A H 0.2500 0.8325 0.7608 0.035 Uiso 1 calc . . R
H1B H 0.1785 0.8171 0.6526 0.035 Uiso 1 calc . . R

loop_
_atom_site_aniso_label
_atom_site_aniso_U_11
_atom_site_aniso_U_22
_atom_site_aniso_U_33
_atom_site_aniso_U_23
_atom_site_aniso_U_13
_atom_site_aniso_U_12
Re1 0.0239(3) 0.0271(4) 0.0241(3) -0.0061(3) 0.0042(3) 0.0031(3)
Re2 0.0310(4) 0.0238(4) 0.0242(3) -0.0060(3) 0.0079(3) 0.0017(3)
Re3 0.0287(4) 0.0234(4) 0.0220(3) -0.0012(3) 0.0024(3) 0.0018(3)
Re4 0.0270(4) 0.0249(4) 0.0184(3) 0.0004(2) -0.0002(2) 0.0041(3)
Cl2 0.032(3) 0.048(3) 0.055(3) 0.009(2) 0.003(2) 0.014(2)
Cl7 0.050(3) 0.036(3) 0.068(4) -0.011(3) 0.019(3) -0.013(2)
N4 0.025(7) 0.021(7) 0.016(6) -0.002(5) 0.003(5) 0.005(5)
N3 0.018(7) 0.035(8) 0.022(7) 0.007(6) 0.004(5) 0.014(6)
O7 0.036(8) 0.051(9) 0.042(8) -0.004(7) 0.009(6) -0.020(7)
N2 0.021(7) 0.018(7) 0.016(6) 0.005(5) 0.003(5) 0.003(5)
O11 0.034(8) 0.036(8) 0.054(9) 0.025(7) -0.002(6) -0.002(6)
O6 0.053(9) 0.037(8) 0.030(7) 0.000(6) 0.012(6) 0.005(6)
O9 0.053(9) 0.028(7) 0.026(6) 0.013(5) 0.009(6) 0.012(6)
N1 0.022(7) 0.042(9) 0.023(7) -0.002(7) 0.002(6) 0.010(6)
C12 0.030(9) 0.031(10) 0.023(8) -0.001(7) 0.009(7) 0.004(7)
O14 0.079(12) 0.028(8) 0.052(10) 0.004(7) 0.004(8) -0.009(8)
O16 0.074(11) 0.043(9) 0.024(7) -0.010(6) 0.005(7) 0.005(8)
O15 0.039(8) 0.058(10) 0.046(9) 0.001(8) 0.011(7) -0.001(7)
C16 0.028(9) 0.047(12) 0.024(9) 0.017(8) 0.009(7) 0.019(8)
C17 0.018(8) 0.034(10) 0.017(7) 0.008(7) 0.002(6) 0.006(7)
O5 0.048(9) 0.049(9) 0.038(8) 0.001(7) -0.009(7) 0.019(7)
O13 0.049(9) 0.040(9) 0.063(10) -0.006(8) 0.026(8) 0.008(7)
O10 0.061(10) 0.035(8) 0.062(10) -0.001(7) 0.030(8) 0.028(7)
O4 0.066(11) 0.039(9) 0.069(11) 0.031(8) 0.019(9) 0.027(8)
O12 0.037(9) 0.108(16) 0.043(9) -0.014(10) -0.023(7) 0.009(9)
C25 0.026(9) 0.036(11) 0.032(9) 0.015(8) 0.014(7) 0.000(7)
C26 0.015(7) 0.025(9) 0.025(8) -0.005(7) -0.004(6) 0.001(6)
C27 0.031(9) 0.026(9) 0.027(9) -0.002(7) 0.007(7) -0.013(7)
C28 0.028(9) 0.022(9) 0.038(10) -0.004(7) 0.003(7) 0.001(7)
C29 0.027(9) 0.025(9) 0.017(7) -0.006(6) 0.004(6) 0.003(7)
O3 0.051(10) 0.062(12) 0.069(12) -0.028(9) 0.000(9) -0.028(9)
C31 0.040(11) 0.017(8) 0.030(9) -0.001(7) 0.005(8) 0.002(7)
O1 0.072(12) 0.057(11) 0.044(9) -0.016(8) 0.022(8) -0.014(9)
O2 0.054(10) 0.043(9) 0.055(10) 0.003(7) -0.005(8) 0.026(7)
C34 0.043(11) 0.030(10) 0.018(8) 0.012(7) -0.007(7) 0.013(8)
C35 0.023(8) 0.028(9) 0.035(9) -0.014(8) 0.006(7) 0.008(7)
C36 0.043(11) 0.020(9) 0.027(9) 0.008(7) -0.003(8) 0.006(7)
C37 0.033(10) 0.024(9) 0.040(10) 0.010(8) 0.010(8) 0.004(7)
C38 0.038(10) 0.030(10) 0.025(9) 0.000(7) 0.008(7) 0.008(8)
C39 0.029(10) 0.066(15) 0.024(9) 0.003(9) 0.002(7) 0.029(9)
O8 0.059(10) 0.031(8) 0.032(7) 0.000(6) 0.003(6) 0.022(7)
C1 0.034(10) 0.021(9) 0.034(10) -0.007(7) 0.002(7) 0.012(7)

loop_
_atom_type_symbol
_atom_type_description
_atom_type_scat_dispersion_real
_atom_type_scat_dispersion_imag
_atom_type_scat_source
C C 0.0033 0.0016 'International Tables Vol C Tables 4.2.6.8 and 6.1.1.4'
H H 0.0000 0.0000 'International Tables Vol C Tables 4.2.6.8 and 6.1.1.4'
Cl Cl 0.1484 0.1585 'International Tables Vol C Tables 4.2.6.8 and 6.1.1.4'
N N 0.0061 0.0033 'International Tables Vol C Tables 4.2.6.8 and 6.1.1.4'
O O 0.0106 0.0060 'International Tables Vol C Tables 4.2.6.8 and 6.1.1.4'
Re Re -1.0185 7.2310 'International Tables Vol C Tables 4.2.6.8 and 6.1.1.4'

loop_
_geom_angle_atom_site_label_1
_geom_angle_atom_site_label_2
_geom_angle_atom_site_label_3
_geom_angle
_geom_angle_site_symmetry_1
_geom_angle_site_symmetry_3
_geom_angle_publ_flag
O11 Re1 O9 110.9(7) . . ?
O11 Re1 O10 106.6(8) . . ?
O11 Re1 O12 109.9(9) . . ?
O10 Re1 O9 108.4(7) . . ?
O12 Re1 O9 110.8(8) . . ?
O12 Re1 O10 110.2(9) . . ?
O16 Re2 O14 109.2(8) . . ?
O16 Re2 O15 109.1(8) . . ?
O16 Re2 O13 110.9(8) . . ?
O15 Re2 O14 109.3(8) . . ?
O13 Re2 O14 108.6(8) . . ?
O13 Re2 O15 109.7(8) . . ?
O3 Re3 O4 110.0(10) . . ?
O3 Re3 O1 109.7(8) . . ?
O1 Re3 O4 108.8(9) . . ?
O2 Re3 O4 110.6(8) . . ?
O2 Re3 O3 109.0(9) . . ?
O2 Re3 O1 108.6(9) . . ?
O7 Re4 O8 109.1(8) . . ?
O6 Re4 O7 108.1(7) . . ?
O6 Re4 O5 111.2(7) . . ?
O6 Re4 O8 109.7(7) . . ?
O5 Re4 O7 109.5(8) . . ?
O5 Re4 O8 109.2(7) . . ?
C29 N4 C38 107.9(12) . . ?
C31 N4 C29 106.8(13) . . ?
C31 N4 C38 112.3(13) . . ?
C34 N4 C29 108.6(13) . . ?
C34 N4 C31 110.3(13) . . ?
C34 N4 C38 110.7(13) . . ?
C16 N3 C28 110.1(14) . . ?
C35 N3 C16 109.0(14) . . ?
C35 N3 C28 108.9(13) . . ?
C17 N2 C25 111.3(12) . . ?
C17 N2 C26 109.9(12) . . ?
C17 N2 C36 107.4(13) . . ?
C26 N2 C25 112.2(13) . . ?
C36 N2 C25 107.7(13) . . ?
C36 N2 C26 108.3(12) . . ?
C27 N1 C12 110.1(14) . . ?
C1 N1 C12 107.5(14) . . ?
C1 N1 C27 111.1(14) . . ?
C17 C12 N1 108.1(13) . . ?
N3 C16 C34 108.9(13) . . ?
N2 C17 C12 109.9(13) . . ?
C39 C25 N2 117.3(15) . . ?
N2 C26 C27 108.8(13) . . ?
N1 C27 C26 108.5(13) . . ?
N3 C28 C29 106.7(13) . . ?
C28 C29 N4 110.1(13) . . ?
N4 C31 C35 107.5(14) . . ?
N4 C34 C16 107.6(14) . . ?
N3 C35 C31 109.1(14) . . ?
N2 C36 C1 108.8(13) . . ?
C38 C37 Cl7 114.0(13) . . ?
C37 C38 N4 116.8(15) . . ?
C25 C39 Cl2 114.0(15) . . ?
N1 C1 C36 110.2(14) . . ?

loop_
_geom_bond_atom_site_label_1
_geom_bond_atom_site_label_2
_geom_bond_distance
_geom_bond_site_symmetry_2
_geom_bond_publ_flag
Re1 O11 1.698(14) . ?
Re1 O9 1.729(12) . ?
Re1 O10 1.721(13) . ?
Re1 O12 1.717(14) . ?
Re2 O14 1.732(15) . ?
Re2 O16 1.719(14) . ?
Re2 O15 1.732(15) . ?
Re2 O13 1.722(14) . ?
Re3 O4 1.729(14) . ?
Re3 O3 1.722(14) . ?
Re3 O1 1.723(15) . ?
Re3 O2 1.710(15) . ?
Re4 O7 1.716(13) . ?
Re4 O6 1.711(13) . ?
Re4 O5 1.716(14) . ?
Re4 O8 1.718(13) . ?
Cl2 C39 1.763(19) . ?
Cl7 C37 1.776(19) . ?
N4 C29 1.52(2) . ?
N4 C31 1.51(2) . ?
N4 C34 1.50(2) . ?
N4 C38 1.54(2) . ?
N3 C16 1.50(2) . ?
N3 C28 1.50(2) . ?
N3 C35 1.47(2) . ?
N2 C17 1.505(19) . ?
N2 C25 1.52(2) . ?
N2 C26 1.521(19) . ?
N2 C36 1.52(2) . ?
N1 C12 1.53(2) . ?
N1 C27 1.49(2) . ?
N1 C1 1.46(2) . ?
C12 C17 1.52(2) . ?
C16 C34 1.53(2) . ?
C25 C39 1.48(3) . ?
C26 C27 1.54(2) . ?
C28 C29 1.52(2) . ?
C31 C35 1.54(2) . ?
C36 C1 1.518(16) . ?
C37 C38 1.51(3) . ?
